data_1515468
loop_
_publ_author_name
'Zhao, Zujin'
'Lu, Ping'
'Lam, Jacky W. Y.'
'Wang, Zhiming'
'Chan, Carrie Y. K.'
'Sung, Herman H. Y.'
'Williams, Ian D.'
'Ma, Yuguang'
'Tang, Ben Zhong'

_publ_section_title
;
 Molecular anchors in the solid state: Restriction of intramolecular
 rotation boosts emission efficiency of luminogen aggregates to unity
;
_journal_issue 4
_journal_name_full 'Chemical Science'
_journal_page_first 672
_journal_paper_doi 10.1039/c0sc00521e
_journal_volume 2
_journal_year 2011
_chemical_formula_sum 'C38 H27 N'
_chemical_formula_weight 497.61
_chemical_name_systematic
;
?
;
_space_group_IT_number 2
_symmetry_cell_setting triclinic
_symmetry_space_group_name_Hall '-P 1'
_symmetry_space_group_name_H-M 'P -1'
_atom_sites_solution_hydrogens geom
_atom_sites_solution_primary direct
_atom_sites_solution_secondary difmap
_audit_creation_method SHELXL-97
_cell_angle_alpha 83.076(6)
_cell_angle_beta 81.063(7)
_cell_angle_gamma 85.554(7)
_cell_formula_units_Z 2
_cell_length_a 9.4375(8)
_cell_length_b 9.5683(7)
_cell_length_c 15.5001(12)
_cell_measurement_reflns_used 4320
_cell_measurement_temperature 173(2)
_cell_measurement_theta_max 71.44
_cell_measurement_theta_min 2.89
_cell_volume 1370.13(19)
_computing_structure_refinement 'SHELXL-97 (Sheldrick, 1997)'
_computing_structure_solution 'SHELXS-97 (Sheldrick, 1990)'
_diffrn_ambient_temperature 173(2)
_diffrn_measured_fraction_theta_full 0.973
_diffrn_measured_fraction_theta_max 0.973
_diffrn_radiation_monochromator graphite
_diffrn_radiation_source 'fine-focus sealed tube'
_diffrn_radiation_type CuK\a
_diffrn_radiation_wavelength 1.54178
_diffrn_reflns_av_R_equivalents 0.0291
_diffrn_reflns_av_sigmaI/netI 0.0354
_diffrn_reflns_limit_h_max 11
_diffrn_reflns_limit_h_min -10
_diffrn_reflns_limit_k_max 11
_diffrn_reflns_limit_k_min -8
_diffrn_reflns_limit_l_max 18
_diffrn_reflns_limit_l_min -13
_diffrn_reflns_number 7122
_diffrn_reflns_theta_full 66.50
_diffrn_reflns_theta_max 67.49
_diffrn_reflns_theta_min 2.90
_exptl_absorpt_coefficient_mu 0.527
_exptl_absorpt_correction_T_max 1.00
_exptl_absorpt_correction_T_min 0.85
_exptl_absorpt_correction_type multi-scan
_exptl_absorpt_process_details SADABS
_exptl_crystal_colour colorless
_exptl_crystal_density_diffrn 1.206
_exptl_crystal_density_method 'not measured'
_exptl_crystal_description bar
_exptl_crystal_F_000 524
_exptl_crystal_size_max 0.40
_exptl_crystal_size_mid 0.16
_exptl_crystal_size_min 0.14
_refine_diff_density_max 0.189
_refine_diff_density_min -0.185
_refine_diff_density_rms 0.034
_refine_ls_extinction_method none
_refine_ls_goodness_of_fit_ref 1.035
_refine_ls_hydrogen_treatment constr
_refine_ls_matrix_type full
_refine_ls_number_parameters 352
_refine_ls_number_reflns 4816
_refine_ls_number_restraints 0
_refine_ls_restrained_S_all 1.035
_refine_ls_R_factor_all 0.0488
_refine_ls_R_factor_gt 0.0404
_refine_ls_shift/su_max 0.000
_refine_ls_shift/su_mean 0.000
_refine_ls_structure_factor_coef Fsqd
_refine_ls_weighting_details 'calc w=1/[\s^2^(Fo^2^)+(0.0700P)^2^+0.0000P] where P=(Fo^2^+2Fc^2^)/3'
_refine_ls_weighting_scheme calc
_refine_ls_wR_factor_gt 0.1066
_refine_ls_wR_factor_ref 0.1105
_reflns_number_gt 3874
_reflns_number_total 4816
_reflns_threshold_expression >2sigma(I)
_cod_data_source_file c0sc00521e.txt
_cod_data_source_block zhao27cult
_cod_depositor_comments
;
The following automatic conversions were performed:

'_symmetry_cell_setting' value 'Triclinic' changed to 'triclinic'
according to
/usr/data/users/saulius/automatic-downloads/retrospective/RSC/lib/dictionaries/cif_core.dic
dictionary named 'cif_core.dic' version 2.4.2 from 2011-04-26.

Automatic conversion script
Id: cif_fix_values 2281 2013-09-26 08:29:07Z andrius 
;
_cod_original_sg_symbol_H-M P-1
_cod_database_code 1515468

loop_
_symmetry_equiv_pos_as_xyz
'x, y, z'
'-x, -y, -z'

loop_
_atom_site_label
_atom_site_type_symbol
_atom_site_fract_x
_atom_site_fract_y
_atom_site_fract_z
_atom_site_U_iso_or_equiv
_atom_site_adp_type
_atom_site_occupancy
_atom_site_symmetry_multiplicity
_atom_site_calc_flag
_atom_site_refinement_flags
N1 N 0.31528(11) 0.30207(11) 0.60263(7) 0.0374(2) Uani 1 1 d .
C1 C 0.40156(14) 0.28549(12) 0.66837(8) 0.0370(3) Uani 1 1 d .
C2 C 0.54608(15) 0.24109(13) 0.66389(10) 0.0437(3) Uani 1 1 d .
H2A H 0.6009 0.2153 0.6108 0.052 Uiso 1 1 calc R
C3 C 0.60673(18) 0.23614(15) 0.74033(11) 0.0548(4) Uani 1 1 d .
H3A H 0.7051 0.2058 0.7396 0.066 Uiso 1 1 calc R
C4 C 0.5265(2) 0.27469(17) 0.81828(11) 0.0608(4) Uani 1 1 d .
H4A H 0.5714 0.2709 0.8694 0.073 Uiso 1 1 calc R
C5 C 0.3836(2) 0.31809(16) 0.82226(10) 0.0544(4) Uani 1 1 d .
H5A H 0.3298 0.3438 0.8757 0.065 Uiso 1 1 calc R
C6 C 0.31840(16) 0.32399(13) 0.74682(8) 0.0413(3) Uani 1 1 d .
C7 C 0.17585(15) 0.36498(13) 0.72712(8) 0.0408(3) Uani 1 1 d .
C8 C 0.04687(17) 0.41149(15) 0.77581(9) 0.0521(4) Uani 1 1 d .
H8A H 0.0427 0.4228 0.8362 0.062 Uiso 1 1 calc R
C9 C -0.07403(18) 0.44070(17) 0.73540(11) 0.0589(4) Uani 1 1 d .
H9A H -0.1618 0.4720 0.7683 0.071 Uiso 1 1 calc R
C10 C -0.06836(17) 0.42461(17) 0.64648(11) 0.0551(4) Uani 1 1 d .
H10A H -0.1530 0.4447 0.6200 0.066 Uiso 1 1 calc R
C11 C 0.05757(15) 0.38003(14) 0.59595(9) 0.0452(3) Uani 1 1 d .
H11A H 0.0611 0.3700 0.5354 0.054 Uiso 1 1 calc R
C12 C 0.17839(14) 0.35067(13) 0.63747(8) 0.0375(3) Uani 1 1 d .
C20 C 0.50868(13) 0.22925(12) 0.24261(8) 0.0336(3) Uani 1 1 d .
C21 C 0.45515(12) 0.24667(12) 0.33683(8) 0.0335(2) Uani 1 1 d .
C22 C 0.43001(16) 0.13161(13) 0.39886(9) 0.0440(3) Uani 1 1 d .
H22A H 0.4468 0.0392 0.3814 0.053 Uiso 1 1 calc R
C23 C 0.38063(16) 0.14864(13) 0.48639(9) 0.0441(3) Uani 1 1 d .
H23A H 0.3606 0.0687 0.5280 0.053 Uiso 1 1 calc R
C24 C 0.36083(13) 0.28289(12) 0.51239(8) 0.0347(3) Uani 1 1 d .
C25 C 0.38328(14) 0.39925(12) 0.45085(8) 0.0385(3) Uani 1 1 d .
H25A H 0.3681 0.4914 0.4687 0.046 Uiso 1 1 calc R
C26 C 0.42791(14) 0.38155(13) 0.36314(8) 0.0385(3) Uani 1 1 d .
H26A H 0.4400 0.4618 0.3208 0.046 Uiso 1 1 calc R
C30 C 0.64482(13) 0.18394(12) 0.21516(8) 0.0346(3) Uani 1 1 d .
C31 C 0.75594(13) 0.15505(13) 0.27535(8) 0.0371(3) Uani 1 1 d .
C32 C 0.78533(16) 0.25570(16) 0.32711(10) 0.0493(3) Uani 1 1 d .
H32A H 0.7325 0.3444 0.3255 0.059 Uiso 1 1 calc R
C33 C 0.89076(19) 0.2275(2) 0.38075(12) 0.0639(4) Uani 1 1 d .
H33A H 0.9096 0.2970 0.4157 0.077 Uiso 1 1 calc R
C34 C 0.96844(18) 0.0999(2) 0.38393(11) 0.0653(5) Uani 1 1 d .
H34A H 1.0402 0.0809 0.4212 0.078 Uiso 1 1 calc R
C35 C 0.94155(18) -0.00087(18) 0.33253(12) 0.0622(4) Uani 1 1 d .
H35A H 0.9949 -0.0893 0.3345 0.075 Uiso 1 1 calc R
C36 C 0.83667(15) 0.02687(14) 0.27796(10) 0.0474(3) Uani 1 1 d .
H36A H 0.8199 -0.0422 0.2421 0.057 Uiso 1 1 calc R
C41 C 0.39823(13) 0.26817(12) 0.18298(8) 0.0347(3) Uani 1 1 d .
C42 C 0.26714(14) 0.20499(14) 0.20054(9) 0.0410(3) Uani 1 1 d .
H42A H 0.2505 0.1341 0.2488 0.049 Uiso 1 1 calc R
C43 C 0.16082(14) 0.24426(15) 0.14853(9) 0.0465(3) Uani 1 1 d .
H43A H 0.0727 0.1989 0.1606 0.056 Uiso 1 1 calc R
C44 C 0.18238(15) 0.34905(16) 0.07917(9) 0.0466(3) Uani 1 1 d .
H44A H 0.1095 0.3758 0.0434 0.056 Uiso 1 1 calc R
C45 C 0.31084(16) 0.41478(16) 0.06207(9) 0.0497(3) Uani 1 1 d .
H45A H 0.3256 0.4880 0.0151 0.060 Uiso 1 1 calc R
C46 C 0.41845(14) 0.37392(14) 0.11350(8) 0.0428(3) Uani 1 1 d .
H46A H 0.5067 0.4189 0.1009 0.051 Uiso 1 1 calc R
C51 C 0.69750(13) 0.15518(13) 0.12254(8) 0.0361(3) Uani 1 1 d .
C52 C 0.81080(14) 0.22602(15) 0.07362(9) 0.0440(3) Uani 1 1 d .
H52A H 0.8511 0.2977 0.0979 0.053 Uiso 1 1 calc R
C53 C 0.86646(16) 0.19384(18) -0.01048(10) 0.0557(4) Uani 1 1 d .
H53A H 0.9440 0.2436 -0.0434 0.067 Uiso 1 1 calc R
C54 C 0.80908(17) 0.08938(19) -0.04636(10) 0.0573(4) Uani 1 1 d .
H54A H 0.8473 0.0667 -0.1037 0.069 Uiso 1 1 calc R
C55 C 0.69660(18) 0.01876(18) 0.00147(11) 0.0594(4) Uani 1 1 d .
H55A H 0.6571 -0.0532 -0.0230 0.071 Uiso 1 1 calc R
C56 C 0.63967(16) 0.05144(15) 0.08545(10) 0.0498(3) Uani 1 1 d .
H56A H 0.5609 0.0026 0.1176 0.060 Uiso 1 1 calc R

loop_
_atom_site_aniso_label
_atom_site_aniso_U_11
_atom_site_aniso_U_22
_atom_site_aniso_U_33
_atom_site_aniso_U_23
_atom_site_aniso_U_13
_atom_site_aniso_U_12
N1 0.0399(6) 0.0410(5) 0.0309(5) -0.0098(4) -0.0038(4) 0.0055(4)
C1 0.0470(7) 0.0284(5) 0.0366(6) -0.0039(5) -0.0082(5) -0.0035(5)
C2 0.0474(7) 0.0316(6) 0.0535(8) -0.0031(5) -0.0128(6) -0.0021(5)
C3 0.0595(9) 0.0404(7) 0.0697(10) 0.0013(7) -0.0290(8) -0.0078(6)
C4 0.0827(12) 0.0531(8) 0.0542(9) 0.0010(7) -0.0335(8) -0.0148(8)
C5 0.0797(11) 0.0492(8) 0.0381(7) -0.0050(6) -0.0151(7) -0.0135(7)
C6 0.0590(8) 0.0327(6) 0.0328(6) -0.0045(5) -0.0049(5) -0.0082(5)
C7 0.0522(7) 0.0337(6) 0.0347(6) -0.0069(5) 0.0024(5) -0.0032(5)
C8 0.0630(9) 0.0476(7) 0.0410(7) -0.0122(6) 0.0127(6) -0.0044(6)
C9 0.0514(8) 0.0558(9) 0.0626(9) -0.0128(7) 0.0152(7) 0.0033(7)
C10 0.0427(7) 0.0555(8) 0.0632(9) -0.0071(7) 0.0001(7) 0.0073(6)
C11 0.0438(7) 0.0467(7) 0.0433(7) -0.0073(6) -0.0033(5) 0.0055(6)
C12 0.0421(7) 0.0330(6) 0.0357(6) -0.0070(5) 0.0003(5) 0.0024(5)
C20 0.0367(6) 0.0301(5) 0.0337(6) -0.0077(4) -0.0007(5) -0.0027(4)
C21 0.0326(6) 0.0342(6) 0.0337(6) -0.0083(5) -0.0026(4) 0.0003(4)
C22 0.0616(8) 0.0288(6) 0.0396(7) -0.0094(5) 0.0012(6) 0.0011(5)
C23 0.0602(8) 0.0322(6) 0.0363(6) -0.0033(5) 0.0014(6) 0.0015(5)
C24 0.0350(6) 0.0370(6) 0.0322(6) -0.0091(5) -0.0033(5) 0.0025(5)
C25 0.0463(7) 0.0306(6) 0.0387(6) -0.0106(5) -0.0032(5) 0.0019(5)
C26 0.0469(7) 0.0313(6) 0.0355(6) -0.0048(5) -0.0004(5) -0.0006(5)
C30 0.0360(6) 0.0308(6) 0.0369(6) -0.0071(5) -0.0015(5) -0.0029(4)
C31 0.0347(6) 0.0392(6) 0.0360(6) -0.0035(5) -0.0001(5) -0.0046(5)
C32 0.0444(7) 0.0531(8) 0.0538(8) -0.0142(6) -0.0092(6) -0.0071(6)
C33 0.0554(9) 0.0832(12) 0.0597(10) -0.0156(8) -0.0183(8) -0.0144(8)
C34 0.0500(9) 0.0896(13) 0.0565(9) 0.0141(8) -0.0187(7) -0.0171(8)
C35 0.0488(8) 0.0578(9) 0.0738(11) 0.0187(8) -0.0110(8) -0.0005(7)
C36 0.0437(7) 0.0408(7) 0.0557(8) 0.0002(6) -0.0054(6) -0.0026(5)
C41 0.0357(6) 0.0365(6) 0.0314(6) -0.0119(5) 0.0008(5) 0.0019(5)
C42 0.0389(6) 0.0410(6) 0.0423(7) -0.0063(5) -0.0016(5) -0.0042(5)
C43 0.0364(6) 0.0544(8) 0.0502(8) -0.0124(6) -0.0047(6) -0.0051(6)
C44 0.0414(7) 0.0626(8) 0.0375(7) -0.0148(6) -0.0073(5) 0.0048(6)
C45 0.0503(8) 0.0616(9) 0.0339(6) -0.0001(6) -0.0019(6) 0.0013(6)
C46 0.0380(6) 0.0509(7) 0.0377(6) -0.0042(5) 0.0012(5) -0.0054(5)
C51 0.0328(6) 0.0377(6) 0.0374(6) -0.0092(5) -0.0026(5) 0.0038(5)
C52 0.0400(7) 0.0515(7) 0.0400(7) -0.0060(6) -0.0021(5) -0.0058(6)
C53 0.0477(8) 0.0751(10) 0.0404(7) -0.0034(7) 0.0054(6) -0.0080(7)
C54 0.0533(8) 0.0791(10) 0.0385(7) -0.0182(7) 0.0000(6) 0.0079(7)
C55 0.0595(9) 0.0669(10) 0.0554(9) -0.0314(8) -0.0013(7) -0.0018(7)
C56 0.0463(7) 0.0504(8) 0.0524(8) -0.0202(6) 0.0068(6) -0.0079(6)

loop_
_atom_type_symbol
_atom_type_description
_atom_type_scat_dispersion_real
_atom_type_scat_dispersion_imag
_atom_type_scat_source
C C 0.0181 0.0091 'International Tables Vol C Tables 4.2.6.8 and 6.1.1.4'
H H 0.0000 0.0000 'International Tables Vol C Tables 4.2.6.8 and 6.1.1.4'
N N 0.0311 0.0180 'International Tables Vol C Tables 4.2.6.8 and 6.1.1.4'

loop_
_geom_angle_atom_site_label_1
_geom_angle_atom_site_label_2
_geom_angle_atom_site_label_3
_geom_angle
C1 N1 C12 108.76(10)
C1 N1 C24 126.12(10)
C12 N1 C24 124.96(10)
N1 C1 C2 129.22(12)
N1 C1 C6 108.62(12)
C2 C1 C6 122.15(13)
C3 C2 C1 117.11(14)
C2 C3 C4 121.54(16)
C5 C4 C3 121.02(14)
C4 C5 C6 119.19(15)
C5 C6 C1 118.99(14)
C5 C6 C7 134.04(14)
C1 C6 C7 106.96(11)
C8 C7 C12 118.67(13)
C8 C7 C6 134.66(13)
C12 C7 C6 106.67(11)
C9 C8 C7 119.50(14)
C8 C9 C10 120.49(14)
C11 C10 C9 121.68(15)
C10 C11 C12 117.25(14)
N1 C12 C11 128.60(12)
N1 C12 C7 108.99(11)
C11 C12 C7 122.40(12)
C30 C20 C21 122.15(11)
C30 C20 C41 123.92(11)
C21 C20 C41 113.93(10)
C22 C21 C26 118.82(11)
C22 C21 C20 121.47(10)
C26 C21 C20 119.71(11)
C21 C22 C23 121.13(11)
C24 C23 C22 119.44(12)
C23 C24 C25 120.09(11)
C23 C24 N1 120.19(11)
C25 C24 N1 119.72(10)
C24 C25 C26 120.09(11)
C25 C26 C21 120.31(11)
C20 C30 C51 122.97(11)
C20 C30 C31 122.76(11)
C51 C30 C31 114.25(10)
C36 C31 C32 118.41(13)
C36 C31 C30 119.83(11)
C32 C31 C30 121.71(12)
C33 C32 C31 120.59(15)
C34 C33 C32 120.59(16)
C33 C34 C35 119.63(15)
C34 C35 C36 120.19(15)
C35 C36 C31 120.57(14)
C46 C41 C42 118.43(12)
C46 C41 C20 121.48(11)
C42 C41 C20 119.92(11)
C43 C42 C41 120.85(13)
C44 C43 C42 120.25(13)
C43 C44 C45 119.54(13)
C44 C45 C46 120.21(13)
C41 C46 C45 120.70(12)
C52 C51 C56 118.53(12)
C52 C51 C30 120.43(11)
C56 C51 C30 120.94(11)
C51 C52 C53 120.90(13)
C54 C53 C52 120.06(14)
C55 C54 C53 119.51(13)
C54 C55 C56 120.64(14)
C51 C56 C55 120.35(14)

loop_
_geom_bond_atom_site_label_1
_geom_bond_atom_site_label_2
_geom_bond_distance
N1 C1 1.3875(16)
N1 C12 1.3883(16)
N1 C24 1.4276(15)
C1 C2 1.3905(19)
C1 C6 1.4131(18)
C2 C3 1.388(2)
C3 C4 1.396(3)
C4 C5 1.374(3)
C5 C6 1.3968(19)
C6 C7 1.440(2)
C7 C8 1.4003(19)
C7 C12 1.4090(17)
C8 C9 1.379(2)
C9 C10 1.398(2)
C10 C11 1.386(2)
C11 C12 1.3885(19)
C20 C30 1.3446(17)
C20 C21 1.4940(16)
C20 C41 1.4952(17)
C21 C22 1.3811(18)
C21 C26 1.3932(16)
C22 C23 1.3890(18)
C23 C24 1.3825(17)
C24 C25 1.3827(18)
C25 C26 1.3860(17)
C30 C51 1.4954(16)
C30 C31 1.4977(17)
C31 C36 1.3926(19)
C31 C32 1.3946(18)
C32 C33 1.384(2)
C33 C34 1.375(3)
C34 C35 1.383(3)
C35 C36 1.390(2)
C41 C46 1.3869(18)
C41 C42 1.3935(18)
C42 C43 1.3848(19)
C43 C44 1.381(2)
C44 C45 1.383(2)
C45 C46 1.3909(19)
C51 C52 1.3836(19)
C51 C56 1.3903(18)
C52 C53 1.3889(19)
C53 C54 1.383(2)
C54 C55 1.371(3)
C55 C56 1.391(2)
